data_7050280
loop_
_publ_author_name
'Sun Wei-Yin'
'Jian Fan'
'Taka-aki Okamura'
'Norikazu Ueyama'
'Wei Zhao'
'Hui-Fang Zhu'

_publ_section_title
;
Syntheses and Crystal Structures of 1D Tabular
Chain and 2D Polycatenane Built from Asymmetric
1-(1-Imidazolyl)-4-(imidazol-1-ylmethyl)benzene Ligand with Metal Salts
;
_journal_name_full 'New J.Chem.(Nouv.J.Chim.)'
_journal_year 2004
_chemical_formula_moiety 'C104 H123 N40 O37.50 Zn4 '
_chemical_formula_sum 'C104 H123 N40 O37.5 Zn4'
_chemical_formula_weight 2794.90
_chemical_name_common (Zn(IIMB)2)4(NO3)8-13.5(H2O)
_chemical_name_systematic
;
[Zn(IIMB)2]4(NO3)8-13.5(H2O)
;
_space_group_IT_number 2
_symmetry_cell_setting triclinic
_symmetry_Int_Tables_number 2
_symmetry_space_group_name_Hall '-P 1'
_symmetry_space_group_name_H-M 'P -1'
_atom_sites_solution_hydrogens geom
_atom_sites_solution_primary direct
_atom_sites_solution_secondary difmap
_cell_angle_alpha 69.9171(5)
_cell_angle_beta 75.1473(7)
_cell_angle_gamma 88.2844(9)
_cell_formula_units_Z 2
_cell_length_a 14.8166(3)
_cell_length_b 18.2768(4)
_cell_length_c 24.8929(6)
_cell_measurement_reflns_used 19153
_cell_measurement_temperature 200
_cell_measurement_theta_max 27.5
_cell_measurement_theta_min 1.4
_cell_volume 6107.1(2)
_diffrn_ambient_temperature 200
_diffrn_detector_area_resol_mean 10.00
_diffrn_measurement_device_type 'Rigaku RAXIS-RAPID Imaging Plate'
_diffrn_measurement_method \w
_diffrn_radiation_monochromator graphite
_diffrn_radiation_source 'fine-focus sealed tube'
_diffrn_radiation_type MoK\a
_diffrn_radiation_wavelength 0.71069
_diffrn_reflns_av_R_equivalents 0.0569
_diffrn_reflns_av_sigmaI/netI 0.0972
_diffrn_reflns_limit_h_max 19
_diffrn_reflns_limit_h_min -18
_diffrn_reflns_limit_k_max 23
_diffrn_reflns_limit_k_min -23
_diffrn_reflns_limit_l_max 32
_diffrn_reflns_limit_l_min -32
_diffrn_reflns_number 58919
_diffrn_reflns_theta_max 27.48
_diffrn_reflns_theta_min 0.90
_diffrn_standards_decay_% ?
_diffrn_standards_interval_count ?
_diffrn_standards_interval_time ?
_diffrn_standards_number ?
_exptl_absorpt_coefficient_mu 0.875
_exptl_absorpt_correction_T_max 0.916
_exptl_absorpt_correction_T_min 0.687
_exptl_absorpt_correction_type multi-scan
_exptl_absorpt_process_details '(Higashi, 1995)'
_exptl_crystal_colour colorless
_exptl_crystal_density_diffrn 1.520
_exptl_crystal_density_meas ?
_exptl_crystal_density_method 'not measured'
_exptl_crystal_description block
_exptl_crystal_F_000 2894
_exptl_crystal_size_max 0.400
_exptl_crystal_size_mid 0.250
_exptl_crystal_size_min 0.100
_refine_ls_extinction_coef 0.0087(5)
_refine_ls_extinction_expression Fc^*^=kFc[1+0.001xFc^2^\l^3^/sin(2\q)]^-1/4^
_refine_ls_extinction_method SHELXL
_refine_ls_goodness_of_fit_ref 1.054
_refine_ls_hydrogen_treatment mixed
_refine_ls_matrix_type full
_refine_ls_number_parameters 1963
_refine_ls_number_reflns 27718
_refine_ls_number_restraints 225
_refine_ls_restrained_S_all 1.055
_refine_ls_R_factor_all 0.1777
_refine_ls_R_factor_gt 0.1005
_refine_ls_shift/su_max 0.001
_refine_ls_shift/su_mean 0.000
_refine_ls_structure_factor_coef Fsqd
_refine_ls_weighting_details 'calc w=1/[\s^2^(Fo^2^)+(0.1414P)^2^+20.4991P] where P=(Fo^2^+2Fc^2^)/3'
_refine_ls_weighting_scheme calc
_refine_ls_wR_factor_gt 0.2823
_refine_ls_wR_factor_ref 0.3211
_reflns_number_gt 14007
_reflns_number_total 27718
_reflns_threshold_expression >2sigma(I)
_cod_original_formula_sum 'C104 H123 N40 O37.50 Zn4'
_cod_database_code 7050280

loop_
_symmetry_equiv_pos_as_xyz
'x, y, z'
'-x, -y, -z'

loop_
_atom_site_label
_atom_site_type_symbol
_atom_site_fract_x
_atom_site_fract_y
_atom_site_fract_z
_atom_site_U_iso_or_equiv
_atom_site_adp_type
_atom_site_occupancy
_atom_site_symmetry_multiplicity
_atom_site_calc_flag
_atom_site_refinement_flags
_atom_site_disorder_assembly
_atom_site_disorder_group
Zn1 Zn 0.20905(5) 0.30903(4) 0.86655(3) 0.0266(2) Uani 1 1 d . . .
Zn2 Zn 0.22793(5) 0.30426(4) 0.36889(3) 0.0243(2) Uani 1 1 d . . .
Zn3 Zn 0.78425(7) 0.19940(5) 0.38266(4) 0.0463(3) Uani 1 1 d . . .
Zn4 Zn 0.78083(9) 0.19017(6) -0.11797(4) 0.0671(4) Uani 1 1 d . . .
O11 O 0.6732(4) 0.5169(3) 0.0542(2) 0.0503(13) Uani 1 1 d . . .
O12 O 0.8058(4) 0.5824(3) 0.0139(3) 0.0537(14) Uani 1 1 d . . .
O13 O 0.7562(4) 0.5136(3) -0.0288(3) 0.0506(13) Uani 1 1 d . . .
O21 O 0.7155(5) 0.5179(4) 0.4859(4) 0.086(2) Uani 1 1 d . . .
O22 O 0.7538(4) 0.5764(4) 0.5364(2) 0.0615(16) Uani 1 1 d . . .
O23 O 0.8558(5) 0.5658(4) 0.4635(3) 0.0684(18) Uani 1 1 d . . .
O31 O 0.2298(4) 0.5497(3) 0.1918(2) 0.0519(14) Uani 1 1 d . . .
O32 O 0.0880(4) 0.5232(4) 0.2014(2) 0.0583(15) Uani 1 1 d . . .
O33 O 0.1883(5) 0.4376(3) 0.1981(4) 0.082(2) Uani 1 1 d . . .
O41 O 0.188(3) -0.028(3) 0.2923(14) 0.32(4) Uani 0.360(8) 1 d PDU . .
O41B O 0.2746(15) -0.0582(13) 0.2085(6) 0.237(16) Uani 0.640(8) 1 d PDU . .
O42 O 0.2989(14) -0.0035(14) 0.2162(13) 0.22(3) Uani 0.360(8) 1 d PDU . .
O42B O 0.1500(11) -0.0755(11) 0.2759(10) 0.190(13) Uani 0.640(8) 1 d PDU . .
O43 O 0.1901(13) -0.0807(11) 0.2299(8) 0.056(5) Uiso 0.360(8) 1 d PD . .
O43B O 0.2659(11) -0.0170(7) 0.2782(5) 0.089(5) Uani 0.640(8) 1 d PDU . .
O51 O 1.4500(7) -0.0480(6) 0.0586(5) 0.055(3) Uani 0.553(5) 1 d P . .
O52 O 1.4234(7) -0.0943(5) -0.0043(6) 0.060(3) Uani 0.553(5) 1 d P . .
O53 O 1.4120(7) 0.0270(6) -0.0200(4) 0.054(3) Uani 0.553(5) 1 d P . .
O61 O 0.4132(12) -0.0812(8) 0.4855(8) 0.110(6) Uani 0.568(6) 1 d PD . .
O62 O 0.3656(15) -0.0419(10) 0.4146(8) 0.112(7) Uani 0.568(6) 1 d PD . .
O63 O 0.4738(12) 0.0122(13) 0.4215(10) 0.164(12) Uani 0.568(6) 1 d PD . .
O71 O 0.5730(8) 0.4765(5) 0.2701(6) 0.064(4) Uani 0.515(9) 1 d PD . .
O71B O 0.5485(9) 0.4718(7) 0.3341(8) 0.091(6) Uani 0.485(9) 1 d PD . .
O72 O 0.5382(6) 0.5503(7) 0.1926(4) 0.042(3) Uani 0.515(9) 1 d PD . .
O72B O 0.651(3) 0.4911(13) 0.3482(17) 0.172(15) Uani 0.485(9) 1 d PD . .
O73 O 0.5719(18) 0.6004(10) 0.2526(11) 0.054(4) Uani 0.515(9) 1 d PD . .
O73B O 0.594(3) 0.5832(12) 0.2681(12) 0.118(12) Uani 0.485(9) 1 d PD . .
O81 O 0.7303(6) 0.0167(4) 0.2287(4) 0.091(2) Uani 1 1 d D . .
O82 O 0.7804(8) 0.0844(4) 0.2761(5) 0.131(4) Uani 1 1 d D . .
O83 O 0.8631(9) 0.0592(7) 0.2136(6) 0.100(4) Uani 0.640(8) 1 d PD . .
O83B O 0.6626(11) 0.0253(9) 0.3075(6) 0.052(4) Uani 0.360(8) 1 d PD . .
O91 O 0.8309(10) 0.0367(9) 0.1043(5) 0.060(4) Uani 0.447(5) 1 d PD . .
O92 O 0.7552(10) -0.0461(8) 0.0561(7) 0.072(4) Uani 0.447(5) 1 d PD . .
O93 O 0.9052(9) -0.0230(8) 0.0563(6) 0.065(4) Uani 0.447(5) 1 d PD . .
O101 O 0.1782(15) -0.0630(8) 0.4571(12) 0.131(10) Uani 0.432(6) 1 d PD . .
O102 O 0.0798(13) 0.0236(12) 0.4497(14) 0.140(11) Uani 0.432(6) 1 d PD . .
O103 O 0.2217(13) 0.0529(9) 0.4387(7) 0.097(7) Uani 0.432(6) 1 d PD . .
O111 O 0.4029(4) 0.4713(5) 0.1648(3) 0.082(2) Uani 1 1 d U . .
O112 O 0.0533(6) 0.4979(6) 0.0945(3) 0.116(3) Uani 1 1 d U . .
O113 O 0.5507(12) -0.0207(5) 0.2067(4) 0.212(8) Uani 1 1 d U . .
O114 O 0.8322(4) 0.5488(3) 0.3525(2) 0.0486(13) Uani 1 1 d U . .
O115 O 0.9812(3) 0.4618(3) 0.3228(2) 0.0476(13) Uani 1 1 d U . .
O116 O 0.4282(4) 0.5277(3) 0.0394(3) 0.0546(15) Uani 1 1 d U . .
O117 O 0.6595(9) -0.0164(9) 0.1128(6) 0.088(4) Uani 0.553(5) 1 d PU . .
O118 O 0.9943(9) -0.0344(7) 0.0705(6) 0.073(3) Uani 0.553(5) 1 d PU . .
O119 O 0.7985(9) 0.0598(7) 0.0690(8) 0.088(5) Uani 0.553(5) 1 d PU . .
O120 O 0.5781(8) 0.0414(6) 0.0764(5) 0.043(3) Uani 0.447(5) 1 d PU . .
O121 O 0.1689(9) -0.0588(8) 0.4048(5) 0.081(4) Uani 0.568(6) 1 d PU . .
O122 O 0.0299(11) 0.0455(7) 0.4238(7) 0.092(4) Uani 0.568(6) 1 d PU . .
O123 O 0.5334(10) -0.0218(11) 0.4550(6) 0.073(5) Uani 0.432(6) 1 d PU . .
O124 O 0.353(5) 0.016(4) 0.3971(18) 0.33(3) Uani 0.432(6) 1 d PU . .
O125 O 0.5448(8) 0.4776(9) 0.2041(6) 0.063(4) Uani 0.485(9) 1 d PU . .
O126 O 0.485(3) 0.495(3) 0.4564(19) 0.069(13) Uani 0.45(14) 1 d PU . .
O127 O 0.466(3) 0.475(3) 0.4459(17) 0.102(8) Uani 0.55(14) 1 d PU . .
O128 O 0.9338(10) 0.0042(10) 0.1585(8) 0.064(5) Uani 0.360(8) 1 d PU . .
O129 O 0.4199(12) 0.0367(11) 0.2753(9) 0.047(4) Uani 0.360(8) 1 d PU . .
O130 O 0.474(3) 0.0193(13) 0.2916(11) 0.41(3) Uani 0.640(8) 1 d PU . .
O131 O 0.663(2) 0.527(2) 0.341(2) 0.192(16) Uani 0.515(9) 1 d PU . .
N1 N 0.7447(4) 0.5374(3) 0.0148(3) 0.0334(13) Uani 1 1 d . . .
N2 N 0.7749(4) 0.5529(3) 0.4951(3) 0.0351(13) Uani 1 1 d . . .
N3 N 0.1688(4) 0.5039(3) 0.1969(2) 0.0283(11) Uani 1 1 d . . .
N4 N 0.2314(7) -0.0458(5) 0.2515(4) 0.090(3) Uani 1 1 d D . .
N5 N 1.4279(6) -0.0391(6) 0.0121(5) 0.036(2) Uani 0.553(5) 1 d P . .
N6 N 0.4126(9) -0.0359(8) 0.4419(7) 0.064(4) Uani 0.568(6) 1 d PD . .
N7 N 0.5594(7) 0.5428(5) 0.2392(5) 0.039(3) Uani 0.515(9) 1 d PD . .
N7B N 0.6080(7) 0.5263(7) 0.3096(6) 0.039(3) Uani 0.485(9) 1 d PD . .
N8 N 0.7827(8) 0.0518(7) 0.2437(5) 0.062(3) Uiso 0.640(8) 1 d PD . .
N8B N 0.7304(10) 0.0431(9) 0.2658(6) 0.044(4) Uiso 0.360(8) 1 d PD . .
N9 N 0.8171(9) 0.0008(8) 0.0637(6) 0.049(4) Uani 0.447(5) 1 d PD . .
N10 N 0.1586(11) 0.0003(9) 0.4483(8) 0.055(5) Uani 0.432(6) 1 d P . .
N11 N -0.0163(3) 0.2699(3) 1.0120(2) 0.0229(10) Uani 1 1 d . . .
N12 N 0.0903(3) 0.2687(3) 0.9325(2) 0.0288(11) Uani 1 1 d . . .
N41 N 0.2026(3) 0.5499(3) 0.8082(2) 0.0274(11) Uani 1 1 d . . .
N42 N 0.1957(3) 0.4212(3) 0.8307(2) 0.0232(10) Uani 1 1 d . . .
N111 N 0.2784(4) 0.2226(3) 0.7299(2) 0.0282(11) Uani 1 1 d . . .
N112 N 0.2198(4) 0.2526(3) 0.8099(2) 0.0321(12) Uani 1 1 d . . .
N141 N 0.4349(3) 0.2460(3) 0.4585(2) 0.0292(12) Uani 1 1 d . . .
N142 N 0.3293(3) 0.2591(3) 0.4086(2) 0.0286(11) Uani 1 1 d . . .
N211 N 0.2934(4) 0.2344(3) 0.2224(2) 0.0279(11) Uani 1 1 d . . .
N212 N 0.2415(3) 0.2559(3) 0.3071(2) 0.0258(11) Uani 1 1 d . . .
N241 N 0.4250(3) 0.2715(3) 0.94795(19) 0.0195(10) Uani 1 1 d . . .
N242 N 0.3166(3) 0.2790(3) 0.9007(2) 0.0247(10) Uani 1 1 d . . .
N311 N -0.0087(3) 0.2810(3) 0.5051(2) 0.0238(10) Uani 1 1 d . . .
N312 N 0.1041(3) 0.2772(3) 0.4298(2) 0.0285(11) Uani 1 1 d . . .
N341 N 0.2374(3) 0.5444(3) 0.3178(2) 0.0237(10) Uani 1 1 d . . .
N342 N 0.2539(3) 0.4178(3) 0.3380(2) 0.0200(10) Uani 1 1 d . . .
N411 N 1.0131(5) 0.2294(4) 0.2413(3) 0.0596(19) Uani 1 1 d . . .
N412 N 0.9031(5) 0.2293(4) 0.3203(3) 0.0554(18) Uani 1 1 d . . .
N441 N 0.7990(10) -0.0521(8) -0.0629(6) 0.042(3) Uani 0.553(5) 1 d P . .
N442 N 0.8046(10) 0.0714(10) -0.0831(6) 0.049(3) Uani 0.553(5) 1 d P . .
N443 N 0.7525(14) -0.0404(17) -0.0665(9) 0.068(7) Uani 0.447(5) 1 d P . .
N444 N 0.7339(11) 0.0772(9) -0.0882(6) 0.043(4) Uani 0.447(5) 1 d P . .
N511 N 0.7170(4) 0.2751(4) 0.5235(3) 0.0463(15) Uani 1 1 d . . .
N512 N 0.7742(5) 0.2526(4) 0.4411(3) 0.0483(16) Uani 1 1 d . . .
N541 N 0.5682(6) 0.2396(5) -0.2032(3) 0.063(2) Uani 1 1 d . . .
N542 N 0.6773(6) 0.2292(5) -0.1571(3) 0.069(2) Uani 1 1 d . . .
N611 N 0.7124(4) 0.2638(3) 0.0248(3) 0.0386(14) Uani 1 1 d . . .
N612 N 0.7684(6) 0.2391(4) -0.0564(3) 0.058(2) Uani 1 1 d . . .
N641 N 0.5730(5) 0.2438(5) 0.2965(3) 0.066(2) Uani 1 1 d . . .
N642 N 0.6759(4) 0.2352(4) 0.3466(3) 0.0446(15) Uani 1 1 d . . .
N711 N 1.0123(5) 0.2201(4) -0.2582(3) 0.0523(17) Uani 1 1 d . . .
N712 N 0.9011(6) 0.2204(4) -0.1797(3) 0.0590(19) Uani 1 1 d . . .
N741 N 0.7874(5) -0.0370(4) 0.4349(3) 0.0573(19) Uani 1 1 d . . .
N742 N 0.8098(15) 0.086(2) 0.4153(14) 0.108(13) Uani 0.50 1 d P . .
N743 N 0.7659(16) 0.0866(8) 0.4129(6) 0.054(6) Uani 0.50 1 d P . .
C1 C -0.0674(4) 0.2957(3) 1.0583(2) 0.0234(12) Uani 1 1 d . . .
C2 C -0.0738(4) 0.3757(4) 1.0470(3) 0.0308(14) Uani 1 1 d . . .
H1 H -0.0423 0.4123 1.0095 0.037 Uiso 1 1 calc R . .
C3 C -0.1258(4) 0.4009(3) 1.0903(3) 0.0270(13) Uani 1 1 d . . .
H2 H -0.1315 0.4553 1.0823 0.032 Uiso 1 1 calc R . .
C4 C -0.1705(4) 0.3488(4) 1.1458(3) 0.0267(13) Uani 1 1 d . . .
C5 C -0.1628(4) 0.2683(4) 1.1578(3) 0.0317(14) Uani 1 1 d . . .
H3 H -0.1927 0.2321 1.1958 0.038 Uiso 1 1 calc R . .
C6 C -0.1114(4) 0.2417(4) 1.1139(3) 0.0313(14) Uani 1 1 d . . .
H4 H -0.1061 0.1873 1.1215 0.038 Uiso 1 1 calc R . .
C12 C 0.0574(4) 0.3081(4) 0.9681(3) 0.0372(16) Uani 1 1 d . . .
H5 H 0.0830 0.3577 0.9631 0.045 Uiso 1 1 calc R . .
C13 C 0.0345(5) 0.2032(4) 0.9538(4) 0.052(2) Uani 1 1 d . . .
H6 H 0.0389 0.1643 0.9361 0.063 Uiso 1 1 calc R . .
C14 C -0.0304(6) 0.2009(4) 1.0054(4) 0.054(2) Uani 1 1 d . . .
H7 H -0.0754 0.1595 1.0309 0.065 Uiso 1 1 calc R . .
C41 C -0.2330(4) 0.3749(4) 1.1934(3) 0.0281(13) Uani 1 1 d . . .
H8 H -0.2975 0.3773 1.1886 0.034 Uiso 1 1 calc R . .
H9 H -0.2347 0.3356 1.2327 0.034 Uiso 1 1 calc R . .
C42 C 0.2415(4) 0.4813(4) 0.8338(3) 0.0290(14) Uani 1 1 d . . .
H10 H 0.2926 0.4773 0.8509 0.035 Uiso 1 1 calc R . .
C43 C 0.1293(7) 0.4521(4) 0.8041(5) 0.067(3) Uani 1 1 d . . .
H11 H 0.0859 0.4233 0.7956 0.080 Uiso 1 1 calc R . .
C44 C 0.1326(7) 0.5323(4) 0.7904(5) 0.066(3) Uani 1 1 d . . .
H12 H 0.0921 0.5676 0.7719 0.079 Uiso 1 1 calc R . .
C101 C 0.3315(4) 0.2326(4) 0.6706(3) 0.0280(13) Uani 1 1 d . . .
C102 C 0.3364(5) 0.3035(4) 0.6251(3) 0.0361(15) Uani 1 1 d . . .
H13 H 0.3038 0.3459 0.6328 0.043 Uiso 1 1 calc R . .
C103 C 0.3888(5) 0.3119(4) 0.5688(3) 0.0357(15) Uani 1 1 d . . .
H14 H 0.3928 0.3606 0.5376 0.043 Uiso 1 1 calc R . .
C104 C 0.4353(4) 0.2509(4) 0.5572(3) 0.0287(13) Uani 1 1 d . . .
C105 C 0.4293(5) 0.1801(4) 0.6027(3) 0.0314(14) Uani 1 1 d . . .
H15 H 0.4617 0.1377 0.5947 0.038 Uiso 1 1 calc R . .
C106 C 0.3771(5) 0.1701(3) 0.6593(3) 0.0305(14) Uani 1 1 d . . .
H16 H 0.3724 0.1211 0.6902 0.037 Uiso 1 1 calc R . .
C112 C 0.2688(5) 0.2818(4) 0.7529(3) 0.0377(16) Uani 1 1 d . . .
H17 H 0.2927 0.3344 0.7319 0.045 Uiso 1 1 calc R . .
